data_4024488
loop_
_publ_author_name
'Jiayao Yao'
'Dazhi Yang'
'Zuo Xiao'
'Liangbing Gan'
'Zheming Wang'

_publ_section_title
;
Synthesis of Fullerene Oxides Containing Both 6,6-Closed Epoxide and
5,6-Open Ether Moieties through Thermolysis of Fullerene Peroxides
;
_journal_name_full 'Journal of Organic Chemistry'
_journal_page_first 3528
_journal_page_last 3531
_journal_paper_doi 10.1021/jo9000977
_journal_volume 74
_journal_year 2009
_chemical_formula_sum 'C77 H36 O10 S2'
_chemical_formula_weight 1185.18
_chemical_name_systematic
; 
 ? 
;
_space_group_IT_number 14
_symmetry_cell_setting monoclinic
_symmetry_space_group_name_Hall '-P 2ybc'
_symmetry_space_group_name_H-M 'P 1 21/c 1'
_atom_sites_solution_hydrogens geom
_atom_sites_solution_primary direct
_atom_sites_solution_secondary difmap
_audit_creation_method SHELXL-97
_cell_angle_alpha 90.00
_cell_angle_beta 108.2792(6)
_cell_angle_gamma 90.00
_cell_formula_units_Z 4
_cell_length_a 18.9125(3)
_cell_length_b 14.3843(2)
_cell_length_c 20.3313(4)
_cell_measurement_reflns_used 36063
_cell_measurement_temperature 200
_cell_measurement_theta_max 26.022
_cell_measurement_theta_min 3.395
_cell_volume 5251.89(15)
_computing_cell_refinement 'HKL Scalepack (Otwinowski & Minor, 1997)'
_computing_data_collection 'KappaCCD (Nonius B. V., 1998)'
_computing_data_reduction 'HKL Denzo (Otwinowski & Minor, 1997) & maXus (Mackay et al., 1998)'
_computing_molecular_graphics 'Bruker SHELXTL V5.1 (Sheldrick, 1998)'
_computing_publication_material 'SHELXL-97 (Sheldrick, 1997)'
_computing_structure_refinement 'SHELXL-97 (Sheldrick, 1997)'
_computing_structure_solution 'SHELXS-97 (Sheldrick, 1997)'
_diffrn_ambient_temperature 200
_diffrn_detector_area_resol_mean 9
_diffrn_measured_fraction_theta_full 0.996
_diffrn_measured_fraction_theta_max 0.996
_diffrn_measurement_device_type 'NONIUS KappaCCD'
_diffrn_measurement_method CCD
_diffrn_radiation_monochromator graphite
_diffrn_radiation_source 'fine-focus sealed tube'
_diffrn_radiation_type MoK\a
_diffrn_radiation_wavelength 0.71073
_diffrn_reflns_av_R_equivalents 0.1119
_diffrn_reflns_av_sigmaI/netI 0.1054
_diffrn_reflns_limit_h_max 23
_diffrn_reflns_limit_h_min -23
_diffrn_reflns_limit_k_max 17
_diffrn_reflns_limit_k_min -17
_diffrn_reflns_limit_l_max 25
_diffrn_reflns_limit_l_min -25
_diffrn_reflns_number 77101
_diffrn_reflns_theta_full 26.02
_diffrn_reflns_theta_max 26.02
_diffrn_reflns_theta_min 3.40
_exptl_absorpt_coefficient_mu 0.175
_exptl_absorpt_correction_T_max 1.022
_exptl_absorpt_correction_T_min 0.673
_exptl_absorpt_correction_type multi-scan
_exptl_absorpt_process_details
;
multi-scan from symmetry-related measurements 
 Sortav (Blessing 1995, 1997)
;
_exptl_crystal_colour red
_exptl_crystal_density_diffrn 1.499
_exptl_crystal_density_method 'not measured'
_exptl_crystal_description block
_exptl_crystal_F_000 2440
_exptl_crystal_size_max 0.60
_exptl_crystal_size_mid 0.50
_exptl_crystal_size_min 0.25
_refine_diff_density_max 0.579
_refine_diff_density_min -0.658
_refine_diff_density_rms 0.055
_refine_ls_extinction_coef 0.0021(4)
_refine_ls_extinction_expression Fc^*^=kFc[1+0.001xFc^2^\l^3^/sin(2\q)]^-1/4^
_refine_ls_extinction_method SHELXL
_refine_ls_goodness_of_fit_ref 0.951
_refine_ls_hydrogen_treatment constraint
_refine_ls_matrix_type full
_refine_ls_number_parameters 857
_refine_ls_number_reflns 10321
_refine_ls_number_restraints 6
_refine_ls_restrained_S_all 0.951
_refine_ls_R_factor_all 0.1451
_refine_ls_R_factor_gt 0.0586
_refine_ls_shift/su_max 0.000
_refine_ls_shift/su_mean 0.000
_refine_ls_structure_factor_coef Fsqd
_refine_ls_weighting_details 'calc w=1/[\s^2^(Fo^2^)+(0.0951P)^2^+0.0000P] where P=(Fo^2^+2Fc^2^)/3'
_refine_ls_weighting_scheme calc
_refine_ls_wR_factor_gt 0.1429
_refine_ls_wR_factor_ref 0.1715
_reflns_number_gt 5072
_reflns_number_total 10321
_reflns_threshold_expression >2sigma(I)
_cod_data_source_file jo9000977_si_002.cif
_cod_data_source_block 07feb27a
_cod_depositor_comments
;
The following automatic conversions were performed:
'_symmetry_cell_setting' value 'Monoclinic' changed to 'monoclinic'
according to '/home/saulius/struct/CIF-dictionaries/cif_core.dic'
dictionary named 'cif_core.dic' version 2.4.1 from 2010-06-29.

Automatic conversion script
Id: cif_fix_enum 1527 2010-12-29 10:47:43Z saulius 
;
_cod_original_sg_symbol_H-M 'P 2(1)/c'
_cod_database_code 4024488

loop_
_symmetry_equiv_pos_as_xyz
'x, y, z'
'-x, y+1/2, -z+1/2'
'-x, -y, -z'
'x, -y-1/2, z-1/2'

loop_
_atom_site_label
_atom_site_type_symbol
_atom_site_fract_x
_atom_site_fract_y
_atom_site_fract_z
_atom_site_U_iso_or_equiv
_atom_site_adp_type
_atom_site_occupancy
_atom_site_symmetry_multiplicity
_atom_site_calc_flag
_atom_site_refinement_flags
_atom_site_disorder_assembly
_atom_site_disorder_group
C1 C 0.31998(16) 0.3254(2) 0.24963(16) 0.0367(8) Uani 1 1 d . . .
C2 C 0.30139(17) 0.2581(2) 0.29973(16) 0.0376(8) Uani 1 1 d . . .
C3 C 0.28612(16) 0.1585(2) 0.27788(16) 0.0347(8) Uani 1 1 d . . .
C4 C 0.22731(17) 0.12666(19) 0.30189(16) 0.0347(8) Uani 1 1 d . . .
C5 C 0.17783(17) 0.05826(19) 0.26584(16) 0.0328(8) Uani 1 1 d . . .
C6 C 0.09914(17) 0.06640(19) 0.25786(16) 0.0340(8) Uani 1 1 d . . .
C7 C 0.05801(17) 0.03689(18) 0.18833(17) 0.0332(8) Uani 1 1 d . . .
C8 C -0.00756(17) 0.0829(2) 0.15213(17) 0.0357(8) Uani 1 1 d . . .
C9 C -0.02253(16) 0.1051(2) 0.08011(17) 0.0349(8) Uani 1 1 d . . .
C10 C -0.05791(16) 0.1952(2) 0.06709(18) 0.0396(8) Uani 1 1 d . . .
C11 C -0.03954(16) 0.2573(2) 0.02239(17) 0.0373(8) Uani 1 1 d . . .
C12 C 0.01403(17) 0.2309(2) -0.01198(16) 0.0352(8) Uani 1 1 d . . .
C13 C 0.05914(17) 0.31244(19) -0.01325(15) 0.0322(7) Uani 1 1 d . . .
C14 C 0.13521(16) 0.30436(19) -0.00257(15) 0.0287(7) Uani 1 1 d . . .
C15 C 0.18825(15) 0.37137(18) 0.03766(15) 0.0273(7) Uani 1 1 d . . .
C16 C 0.26674(15) 0.32120(19) 0.05543(15) 0.0289(7) Uani 1 1 d . . .
C17 C 0.31077(15) 0.34100(19) 0.12886(16) 0.0310(7) Uani 1 1 d . . .
C18 C 0.32395(15) 0.2846(2) 0.18281(16) 0.0319(7) Uani 1 1 d . . .
C19 C 0.32595(16) 0.18111(19) 0.17049(16) 0.0343(8) Uani 1 1 d . . .
C20 C 0.29409(16) 0.12441(19) 0.21814(17) 0.0335(8) Uani 1 1 d . . .
C21 C 0.24170(16) 0.05805(18) 0.17854(17) 0.0335(8) Uani 1 1 d . . .
C22 C 0.18487(17) 0.02407(18) 0.20180(16) 0.0324(8) Uani 1 1 d . . .
C23 C 0.11065(17) 0.01050(18) 0.15348(17) 0.0328(8) Uani 1 1 d . . .
C24 C 0.09693(17) 0.03160(18) 0.08410(16) 0.0333(8) Uani 1 1 d . . .
C25 C 0.02911(18) 0.08009(19) 0.04681(16) 0.0360(8) Uani 1 1 d . . .
C26 C 0.04719(17) 0.14416(19) -0.00084(15) 0.0341(8) Uani 1 1 d . . .
C27 C 0.12531(17) 0.13464(19) 0.00718(15) 0.0311(7) Uani 1 1 d . . .
C28 C 0.16807(16) 0.21255(19) 0.00484(15) 0.0294(7) Uani 1 1 d . . .
C29 C 0.24348(16) 0.22031(18) 0.04813(15) 0.0280(7) Uani 1 1 d . . .
C30 C 0.27167(16) 0.15600(19) 0.09890(16) 0.0322(7) Uani 1 1 d . . .
C31 C 0.22682(17) 0.07820(18) 0.10582(16) 0.0323(8) Uani 1 1 d . . .
C32 C 0.15583(18) 0.06555(18) 0.05924(16) 0.0337(8) Uani 1 1 d . . .
C33 C 0.24268(18) 0.2845(2) 0.33093(15) 0.0381(8) Uani 1 1 d . . .
C34 C 0.20066(18) 0.2022(2) 0.33427(15) 0.0379(8) Uani 1 1 d . . .
C35 C 0.12520(19) 0.2078(2) 0.32849(16) 0.0378(8) Uani 1 1 d . . .
C36 C 0.07358(18) 0.1389(2) 0.28893(16) 0.0361(8) Uani 1 1 d . . .
C37 C 0.00530(18) 0.1862(2) 0.25129(18) 0.0375(8) Uani 1 1 d . A .
C38 C -0.03441(17) 0.1591(2) 0.18444(18) 0.0386(8) Uani 1 1 d . . .
C39 C -0.06589(16) 0.2279(2) 0.13170(18) 0.0396(8) Uani 1 1 d . . .
C40 C -0.05624(17) 0.3223(2) 0.14821(19) 0.0403(8) Uani 1 1 d . . .
C41 C -0.03819(17) 0.3866(2) 0.10105(19) 0.0404(8) Uani 1 1 d . . .
C42 C -0.02915(16) 0.3543(2) 0.03976(18) 0.0393(8) Uani 1 1 d . . .
C43 C 0.03297(16) 0.38726(19) 0.01798(16) 0.0338(8) Uani 1 1 d . . .
C44 C 0.08367(17) 0.45061(18) 0.05888(16) 0.0323(8) Uani 1 1 d . A .
C45 C 0.16257(16) 0.44438(18) 0.06853(15) 0.0295(7) Uani 1 1 d . . .
C46 C 0.20135(17) 0.50657(18) 0.13382(16) 0.0351(8) Uani 1 1 d . . .
C47 C 0.26978(17) 0.45854(18) 0.17842(16) 0.0337(8) Uani 1 1 d . . .
C48 C 0.27805(17) 0.4161(2) 0.23866(16) 0.0356(8) Uani 1 1 d . A .
C49 C 0.2320(2) 0.4490(2) 0.28287(17) 0.0434(9) Uani 1 1 d . . .
C50 C 0.2083(2) 0.3693(2) 0.32137(16) 0.0415(9) Uani 1 1 d . A .
C51 C 0.1306(2) 0.3758(2) 0.31221(17) 0.0435(9) Uani 1 1 d . . .
C52 C 0.0892(2) 0.2964(2) 0.31702(17) 0.0420(9) Uani 1 1 d . A .
C53 C 0.01459(19) 0.2838(2) 0.26876(18) 0.0417(9) Uani 1 1 d . . .
C54 C -0.01591(18) 0.3509(2) 0.21755(19) 0.0429(9) Uani 1 1 d . A .
C55 C 0.0276(2) 0.4331(2) 0.2143(2) 0.0430(9) Uani 1 1 d . . .
C56 C 0.01314(18) 0.45502(19) 0.14211(19) 0.0404(9) Uani 1 1 d . A .
C57 C 0.07165(17) 0.48783(18) 0.12056(17) 0.0355(8) Uani 1 1 d . . .
C58 C 0.14187(18) 0.50750(18) 0.16960(18) 0.0373(8) Uani 1 1 d . A .
C59 C 0.15558(19) 0.48481(19) 0.23719(19) 0.0402(9) Uani 1 1 d . A .
C60 C 0.0982(2) 0.4453(2) 0.25994(18) 0.0427(9) Uani 1 1 d . A .
O1 O 0.37375(11) 0.30146(15) 0.31609(11) 0.0485(6) Uani 1 1 d . . .
O2 O 0.31574(11) 0.43660(13) 0.13955(11) 0.0356(5) Uani 1 1 d . . .
O3 O 0.29848(11) 0.35342(13) 0.00474(11) 0.0372(5) Uani 1 1 d . . .
O4 O 0.35283(11) 0.28053(14) 0.00121(12) 0.0455(6) Uani 1 1 d . . .
C61 C 0.42464(16) 0.3243(2) 0.00804(17) 0.0394(8) Uani 1 1 d . . .
C62 C 0.4686(2) 0.2400(2) -0.0011(2) 0.0645(11) Uani 1 1 d . . .
H62A H 0.4738 0.1966 0.0374 0.097 Uiso 1 1 calc R . .
H62B H 0.5180 0.2595 -0.0015 0.097 Uiso 1 1 calc R . .
H62C H 0.4424 0.2091 -0.0449 0.097 Uiso 1 1 calc R . .
C63 C 0.41564(18) 0.3926(2) -0.05087(18) 0.0480(9) Uani 1 1 d . . .
H63A H 0.3871 0.4467 -0.0441 0.072 Uiso 1 1 calc R . .
H63B H 0.3891 0.3625 -0.0949 0.072 Uiso 1 1 calc R . .
H63C H 0.4648 0.4129 -0.0516 0.072 Uiso 1 1 calc R . .
C64 C 0.4560(2) 0.3693(3) 0.07755(18) 0.0628(11) Uani 1 1 d . . .
H64A H 0.4256 0.4234 0.0804 0.094 Uiso 1 1 calc R . .
H64B H 0.5073 0.3894 0.0838 0.094 Uiso 1 1 calc R . .
H64C H 0.4558 0.3246 0.1139 0.094 Uiso 1 1 calc R . .
O5 O 0.40285(11) 0.16377(14) 0.17829(12) 0.0479(6) Uani 1 1 d . . .
O6 O 0.40917(13) 0.06381(17) 0.16825(14) 0.0646(8) Uani 1 1 d . . .
C65 C 0.4793(2) 0.0340(3) 0.2160(2) 0.0715(13) Uani 1 1 d . . .
C66 C 0.4784(3) -0.0689(3) 0.1998(3) 0.131(2) Uani 1 1 d . . .
H66A H 0.4783 -0.0774 0.1520 0.196 Uiso 1 1 calc R . .
H66B H 0.4335 -0.0973 0.2055 0.196 Uiso 1 1 calc R . .
H66C H 0.5226 -0.0986 0.2316 0.196 Uiso 1 1 calc R . .
C67 C 0.5411(2) 0.0837(4) 0.1984(3) 0.135(3) Uani 1 1 d . . .
H67A H 0.5407 0.1497 0.2103 0.202 Uiso 1 1 calc R . .
H67B H 0.5339 0.0776 0.1487 0.202 Uiso 1 1 calc R . .
H67C H 0.5891 0.0563 0.2247 0.202 Uiso 1 1 calc R . .
C68 C 0.4796(3) 0.0491(4) 0.2885(3) 0.125(2) Uani 1 1 d . . .
H68A H 0.4808 0.1160 0.2981 0.187 Uiso 1 1 calc R . .
H68B H 0.5237 0.0194 0.3205 0.187 Uiso 1 1 calc R . .
H68C H 0.4346 0.0219 0.2946 0.187 Uiso 1 1 calc R . .
O7 O 0.21592(12) 0.59547(12) 0.10884(11) 0.0429(6) Uani 1 1 d . . .
O8 O 0.26015(12) 0.64318(13) 0.17339(12) 0.0518(6) Uani 1 1 d . . .
C69 C 0.2308(2) 0.7375(2) 0.1743(2) 0.0568(11) Uani 1 1 d . . .
C70 C 0.2359(2) 0.7905(2) 0.1127(2) 0.0727(13) Uani 1 1 d . . .
H70A H 0.1990 0.7665 0.0708 0.109 Uiso 1 1 calc R . .
H70B H 0.2859 0.7833 0.1087 0.109 Uiso 1 1 calc R . .
H70C H 0.2262 0.8565 0.1183 0.109 Uiso 1 1 calc R . .
C71 C 0.2867(3) 0.7723(3) 0.2413(3) 0.0971(17) Uani 1 1 d . . .
H71A H 0.2813 0.7366 0.2805 0.146 Uiso 1 1 calc R . .
H71B H 0.2775 0.8383 0.2476 0.146 Uiso 1 1 calc R . .
H71C H 0.3374 0.7646 0.2390 0.146 Uiso 1 1 calc R . .
C72 C 0.1526(2) 0.7348(2) 0.1778(2) 0.0759(13) Uani 1 1 d . . .
H72A H 0.1518 0.7005 0.2192 0.114 Uiso 1 1 calc R . .
H72B H 0.1201 0.7038 0.1364 0.114 Uiso 1 1 calc R . .
H72C H 0.1349 0.7984 0.1800 0.114 Uiso 1 1 calc R . .
O9 O 0.2877(5) 0.5111(6) 0.3267(6) 0.039(2) Uani 0.50 1 d P A 1
O10 O 0.2460(3) 0.5517(3) 0.3701(3) 0.0346(12) Uani 0.50 1 d P A 1
C73 C 0.2985(7) 0.5591(9) 0.4406(8) 0.031(3) Uani 0.50 1 d PD A 1
C74 C 0.3591(7) 0.6270(11) 0.4439(8) 0.061(4) Uani 0.50 1 d PD A 1
H74A H 0.3373 0.6853 0.4217 0.091 Uiso 0.50 1 calc PR A 1
H74B H 0.3922 0.6014 0.4199 0.091 Uiso 0.50 1 calc PR A 1
H74C H 0.3876 0.6390 0.4925 0.091 Uiso 0.50 1 calc PR A 1
C75 C 0.2454(4) 0.6016(6) 0.4765(4) 0.055(2) Uani 0.50 1 d PD A 1
H75A H 0.2060 0.5568 0.4755 0.083 Uiso 0.50 1 calc PR A 1
H75B H 0.2231 0.6584 0.4521 0.083 Uiso 0.50 1 calc PR A 1
H75C H 0.2734 0.6166 0.5246 0.083 Uiso 0.50 1 calc PR A 1
C76 C 0.3234(5) 0.4639(5) 0.4685(4) 0.055(2) Uani 0.50 1 d PD A 1
H76A H 0.2799 0.4233 0.4605 0.082 Uiso 0.50 1 calc PR A 1
H76B H 0.3496 0.4680 0.5184 0.082 Uiso 0.50 1 calc PR A 1
H76C H 0.3570 0.4382 0.4450 0.082 Uiso 0.50 1 calc PR A 1
O11 O 0.2545(6) 0.5343(6) 0.3232(8) 0.056(3) Uani 0.50 1 d P A 2
O12 O 0.3216(3) 0.5015(3) 0.3763(4) 0.0548(15) Uani 0.50 1 d P A 2
C77 C 0.3234(10) 0.5495(12) 0.4381(11) 0.087(7) Uani 0.50 1 d PD A 2
C78 C 0.3287(9) 0.6527(10) 0.4271(9) 0.074(5) Uani 0.50 1 d PD A 2
H78A H 0.2811 0.6753 0.3959 0.111 Uiso 0.50 1 calc PR A 2
H78B H 0.3682 0.6648 0.4066 0.111 Uiso 0.50 1 calc PR A 2
H78C H 0.3401 0.6849 0.4717 0.111 Uiso 0.50 1 calc PR A 2
C79 C 0.2560(9) 0.5243(9) 0.4599(6) 0.141(6) Uani 0.50 1 d PD A 2
H79A H 0.2115 0.5541 0.4285 0.211 Uiso 0.50 1 calc PR A 2
H79B H 0.2636 0.5459 0.5073 0.211 Uiso 0.50 1 calc PR A 2
H79C H 0.2493 0.4567 0.4579 0.211 Uiso 0.50 1 calc PR A 2
C80 C 0.3931(9) 0.5132(8) 0.4887(5) 0.158(7) Uani 0.50 1 d PD A 2
H80A H 0.3861 0.4479 0.4989 0.237 Uiso 0.50 1 calc PR A 2
H80B H 0.4050 0.5497 0.5315 0.237 Uiso 0.50 1 calc PR A 2
H80C H 0.4340 0.5182 0.4689 0.237 Uiso 0.50 1 calc PR A 2
C81 C 0.3013(2) 0.6079(3) -0.0134(3) 0.0803(14) Uani 1 1 d . . .
S1 S 0.23684(11) 0.58591(14) -0.07393(12) 0.1570(8) Uani 1 1 d . . .
S2 S 0.36782(8) 0.63007(10) 0.05078(9) 0.1097(5) Uani 1 1 d . . .

loop_
_atom_site_aniso_label
_atom_site_aniso_U_11
_atom_site_aniso_U_22
_atom_site_aniso_U_33
_atom_site_aniso_U_23
_atom_site_aniso_U_13
_atom_site_aniso_U_12
C1 0.0254(17) 0.0445(19) 0.035(2) 0.0099(16) 0.0020(16) -0.0116(15)
C2 0.0293(19) 0.048(2) 0.029(2) 0.0050(15) 0.0004(16) -0.0144(15)
C3 0.0256(18) 0.0380(18) 0.034(2) 0.0142(15) -0.0008(16) -0.0012(14)
C4 0.0385(19) 0.0323(17) 0.0286(19) 0.0117(15) 0.0038(16) -0.0056(15)
C5 0.0376(19) 0.0284(16) 0.032(2) 0.0127(14) 0.0107(16) -0.0016(14)
C6 0.043(2) 0.0266(16) 0.036(2) 0.0060(14) 0.0163(17) -0.0091(14)
C7 0.037(2) 0.0216(15) 0.043(2) 0.0011(14) 0.0167(18) -0.0098(14)
C8 0.0327(19) 0.0317(17) 0.046(2) -0.0044(16) 0.0180(18) -0.0171(15)
C9 0.0272(18) 0.0349(18) 0.040(2) -0.0079(15) 0.0069(16) -0.0127(14)
C10 0.0165(17) 0.048(2) 0.049(2) -0.0005(17) 0.0025(16) -0.0066(15)
C11 0.0170(17) 0.047(2) 0.041(2) 0.0044(16) -0.0003(16) -0.0013(14)
C12 0.0317(19) 0.0387(19) 0.0277(19) 0.0005(14) -0.0014(15) -0.0055(15)
C13 0.0304(18) 0.0377(17) 0.0248(18) 0.0069(14) 0.0035(15) 0.0038(14)
C14 0.0303(18) 0.0331(17) 0.0223(17) 0.0066(13) 0.0077(15) 0.0030(14)
C15 0.0252(17) 0.0295(16) 0.0287(18) 0.0096(13) 0.0105(15) 0.0033(13)
C16 0.0247(17) 0.0357(17) 0.0298(19) 0.0062(14) 0.0135(15) 0.0028(13)
C17 0.0226(17) 0.0309(17) 0.042(2) 0.0044(15) 0.0130(16) -0.0038(13)
C18 0.0180(16) 0.0417(18) 0.034(2) 0.0082(16) 0.0058(15) -0.0017(13)
C19 0.0203(17) 0.0378(18) 0.045(2) 0.0094(15) 0.0102(16) 0.0055(13)
C20 0.0242(17) 0.0332(17) 0.040(2) 0.0118(15) 0.0062(16) 0.0081(14)
C21 0.0329(19) 0.0234(16) 0.046(2) 0.0085(15) 0.0148(17) 0.0118(14)
C22 0.040(2) 0.0179(15) 0.040(2) 0.0076(14) 0.0136(17) 0.0032(13)
C23 0.040(2) 0.0193(15) 0.039(2) -0.0023(14) 0.0124(17) -0.0052(13)
C24 0.041(2) 0.0203(15) 0.038(2) -0.0080(14) 0.0118(17) -0.0065(14)
C25 0.041(2) 0.0283(16) 0.034(2) -0.0109(15) 0.0050(17) -0.0127(15)
C26 0.037(2) 0.0358(18) 0.0245(18) -0.0098(14) 0.0020(15) -0.0107(15)
C27 0.0360(19) 0.0316(17) 0.0255(18) -0.0060(14) 0.0090(15) 0.0010(14)
C28 0.0333(18) 0.0340(17) 0.0233(18) -0.0005(13) 0.0122(15) 0.0039(14)
C29 0.0275(18) 0.0322(17) 0.0310(19) 0.0015(14) 0.0185(15) 0.0049(13)
C30 0.0264(17) 0.0364(17) 0.038(2) 0.0015(15) 0.0155(16) 0.0089(14)
C31 0.037(2) 0.0232(15) 0.042(2) 0.0023(14) 0.0206(18) 0.0089(14)
C32 0.046(2) 0.0199(15) 0.038(2) -0.0081(14) 0.0165(18) 0.0024(14)
C33 0.048(2) 0.042(2) 0.0203(18) -0.0022(14) 0.0054(16) -0.0210(17)
C34 0.046(2) 0.046(2) 0.0203(19) 0.0015(15) 0.0082(16) -0.0136(16)
C35 0.050(2) 0.0410(19) 0.0267(19) -0.0028(15) 0.0188(17) -0.0123(17)
C36 0.045(2) 0.0351(17) 0.036(2) -0.0020(15) 0.0238(18) -0.0132(16)
C37 0.037(2) 0.0352(18) 0.050(2) -0.0002(16) 0.0283(18) -0.0098(15)
C38 0.0264(18) 0.0396(18) 0.056(2) -0.0010(18) 0.0214(18) -0.0090(15)
C39 0.0192(17) 0.046(2) 0.055(2) -0.0006(18) 0.0143(17) -0.0034(14)
C40 0.0282(19) 0.044(2) 0.057(2) 0.0002(18) 0.0251(18) 0.0038(15)
C41 0.0264(18) 0.0400(19) 0.060(2) 0.0038(18) 0.0207(18) 0.0114(15)
C42 0.0208(17) 0.0385(19) 0.055(2) 0.0129(16) 0.0064(17) 0.0087(14)
C43 0.0266(18) 0.0330(17) 0.039(2) 0.0109(15) 0.0067(16) 0.0073(14)
C44 0.0342(19) 0.0218(15) 0.044(2) 0.0093(14) 0.0171(17) 0.0060(14)
C45 0.0307(18) 0.0239(15) 0.036(2) 0.0077(14) 0.0139(15) 0.0007(13)
C46 0.043(2) 0.0218(15) 0.043(2) 0.0024(14) 0.0159(17) -0.0082(14)
C47 0.038(2) 0.0253(16) 0.040(2) -0.0046(15) 0.0143(18) -0.0124(14)
C48 0.0365(19) 0.0364(18) 0.032(2) -0.0042(15) 0.0088(16) -0.0193(15)
C49 0.062(2) 0.0377(18) 0.031(2) -0.0118(15) 0.0161(19) -0.0240(17)
C50 0.059(2) 0.042(2) 0.0265(19) -0.0127(15) 0.0171(18) -0.0242(18)
C51 0.062(2) 0.0406(19) 0.037(2) -0.0178(16) 0.0279(19) -0.0130(18)
C52 0.060(2) 0.042(2) 0.035(2) -0.0082(15) 0.031(2) -0.0101(18)
C53 0.047(2) 0.044(2) 0.049(2) -0.0085(18) 0.037(2) -0.0055(17)
C54 0.044(2) 0.0374(19) 0.062(3) -0.0044(18) 0.038(2) 0.0044(16)
C55 0.051(2) 0.0303(18) 0.063(3) -0.0063(17) 0.039(2) 0.0065(16)
C56 0.041(2) 0.0255(16) 0.063(3) 0.0008(16) 0.0270(19) 0.0140(15)
C57 0.037(2) 0.0196(15) 0.055(2) 0.0051(15) 0.0219(19) 0.0059(14)
C58 0.048(2) 0.0188(15) 0.051(2) -0.0033(15) 0.025(2) -0.0013(14)
C59 0.053(2) 0.0237(16) 0.051(2) -0.0138(16) 0.026(2) -0.0083(15)
C60 0.060(3) 0.0286(18) 0.051(2) -0.0124(16) 0.033(2) -0.0020(17)
O1 0.0376(14) 0.0621(14) 0.0355(14) 0.0100(11) -0.0033(12) -0.0204(11)
O2 0.0296(12) 0.0361(12) 0.0414(14) 0.0038(10) 0.0115(11) -0.0081(9)
O3 0.0324(12) 0.0407(12) 0.0453(14) 0.0120(10) 0.0219(11) 0.0066(10)
O4 0.0350(13) 0.0432(12) 0.0639(17) -0.0002(11) 0.0236(12) 0.0003(10)
C61 0.0236(18) 0.052(2) 0.046(2) 0.0048(17) 0.0157(17) -0.0033(15)
C62 0.045(2) 0.065(2) 0.090(3) 0.006(2) 0.030(2) 0.0079(19)
C63 0.038(2) 0.062(2) 0.049(2) 0.0082(18) 0.0197(18) -0.0061(17)
C64 0.047(2) 0.093(3) 0.045(3) 0.002(2) 0.010(2) -0.017(2)
O5 0.0263(13) 0.0494(14) 0.0687(18) 0.0176(12) 0.0158(12) 0.0114(10)
O6 0.0414(15) 0.0662(17) 0.081(2) 0.0013(14) 0.0123(15) 0.0259(12)
C65 0.043(2) 0.086(3) 0.088(4) 0.040(3) 0.025(2) 0.040(2)
C66 0.100(4) 0.097(4) 0.198(7) 0.022(4) 0.052(4) 0.060(3)
C67 0.040(3) 0.165(5) 0.207(7) 0.100(5) 0.049(4) 0.038(3)
C68 0.135(5) 0.163(5) 0.069(4) 0.054(4) 0.021(4) 0.081(4)
O7 0.0512(15) 0.0256(11) 0.0518(15) 0.0021(10) 0.0160(13) -0.0092(10)
O8 0.0490(15) 0.0290(12) 0.0669(18) -0.0044(11) 0.0030(13) -0.0049(10)
C69 0.060(3) 0.0250(18) 0.080(3) -0.0060(19) 0.015(2) -0.0024(17)
C70 0.078(3) 0.032(2) 0.108(4) 0.013(2) 0.029(3) 0.0004(19)
C71 0.105(4) 0.049(2) 0.109(4) -0.022(3) -0.009(3) -0.013(2)
C72 0.075(3) 0.041(2) 0.119(4) -0.005(2) 0.040(3) 0.006(2)
O9 0.049(6) 0.034(5) 0.036(5) -0.014(4) 0.017(6) -0.020(4)
O10 0.039(3) 0.040(3) 0.030(3) -0.020(2) 0.018(3) -0.006(2)
C73 0.041(5) 0.036(6) 0.020(6) -0.008(4) 0.015(5) -0.011(4)
C74 0.063(9) 0.077(10) 0.040(8) -0.008(6) 0.013(7) -0.041(7)
C75 0.059(5) 0.063(5) 0.045(5) -0.025(4) 0.018(4) -0.005(4)
C76 0.063(6) 0.049(5) 0.042(5) -0.007(4) 0.003(4) 0.000(4)
O11 0.071(7) 0.029(4) 0.058(5) -0.014(4) 0.005(7) -0.016(4)
O12 0.059(4) 0.052(3) 0.048(4) -0.015(3) 0.008(3) -0.009(3)
C77 0.153(19) 0.074(11) 0.050(9) -0.028(8) 0.055(13) -0.048(11)
C78 0.099(13) 0.060(8) 0.050(9) -0.031(6) 0.005(8) -0.035(7)
C79 0.239(17) 0.127(11) 0.102(10) -0.048(8) 0.118(12) -0.105(13)
C80 0.249(17) 0.087(8) 0.067(8) -0.020(6) -0.053(10) 0.055(10)
C81 0.041(3) 0.077(3) 0.112(4) 0.015(3) 0.008(3) 0.010(2)
S1 0.1133(14) 0.1469(15) 0.184(2) -0.0044(14) 0.0084(14) 0.0364(12)
S2 0.0937(11) 0.1068(10) 0.1423(14) 0.0348(9) 0.0566(11) 0.0076(8)

loop_
_atom_type_symbol
_atom_type_description
_atom_type_scat_dispersion_real
_atom_type_scat_dispersion_imag
_atom_type_scat_source
C C 0.0033 0.0016 'International Tables Vol C Tables 4.2.6.8 and 6.1.1.4'
H H 0.0000 0.0000 'International Tables Vol C Tables 4.2.6.8 and 6.1.1.4'
O O 0.0106 0.0060 'International Tables Vol C Tables 4.2.6.8 and 6.1.1.4'
S S 0.1246 0.1234 'International Tables Vol C Tables 4.2.6.8 and 6.1.1.4'

loop_
_geom_angle_atom_site_label_1
_geom_angle_atom_site_label_2
_geom_angle_atom_site_label_3
_geom_angle
_geom_angle_site_symmetry_1
_geom_angle_site_symmetry_3
_geom_angle_publ_flag
O1 C1 C18 121.9(3) . . ?
O1 C1 C48 121.6(3) . . ?
C18 C1 C48 112.2(3) . . ?
O1 C1 C2 57.97(17) . . ?
C18 C1 C2 116.3(2) . . ?
C48 C1 C2 115.3(3) . . ?
O1 C2 C33 124.7(3) . . ?
O1 C2 C3 124.1(3) . . ?
C33 C2 C3 105.7(2) . . ?
O1 C2 C1 58.61(17) . . ?
C33 C2 C1 118.8(3) . . ?
C3 C2 C1 118.1(3) . . ?
C20 C3 C4 120.5(3) . . ?
C20 C3 C2 122.9(3) . . ?
C4 C3 C2 107.7(3) . . ?
C5 C4 C3 120.9(3) . . ?
C5 C4 C34 119.9(3) . . ?
C3 C4 C34 109.7(3) . . ?
C4 C5 C22 118.7(3) . . ?
C4 C5 C6 119.8(3) . . ?
C22 C5 C6 108.1(3) . . ?
C36 C6 C7 120.6(3) . . ?
C36 C6 C5 120.2(3) . . ?
C7 C6 C5 107.7(3) . . ?
C8 C7 C23 120.2(3) . . ?
C8 C7 C6 119.5(3) . . ?
C23 C7 C6 108.4(3) . . ?
C7 C8 C9 120.1(3) . . ?
C7 C8 C38 120.0(3) . . ?
C9 C8 C38 108.0(3) . . ?
C25 C9 C8 119.4(3) . . ?
C25 C9 C10 119.7(3) . . ?
C8 C9 C10 108.5(3) . . ?
C11 C10 C9 119.9(3) . . ?
C11 C10 C39 120.1(3) . . ?
C9 C10 C39 107.5(3) . . ?
C10 C11 C42 120.3(3) . . ?
C10 C11 C12 120.1(3) . . ?
C42 C11 C12 108.0(3) . . ?
C26 C12 C11 120.4(3) . . ?
C26 C12 C13 119.5(3) . . ?
C11 C12 C13 107.5(3) . . ?
C14 C13 C43 118.9(3) . . ?
C14 C13 C12 120.9(3) . . ?
C43 C13 C12 108.4(3) . . ?
C13 C14 C15 122.2(3) . . ?
C13 C14 C28 118.8(3) . . ?
C15 C14 C28 110.5(2) . . ?
C45 C15 C14 118.8(2) . . ?
C45 C15 C16 132.6(3) . . ?
C14 C15 C16 105.0(2) . . ?
O3 C16 C17 115.7(2) . . ?
O3 C16 C29 114.7(2) . . ?
C17 C16 C29 109.6(2) . . ?
O3 C16 C15 105.3(2) . . ?
C17 C16 C15 109.3(2) . . ?
C29 C16 C15 101.1(2) . . ?
C18 C17 O2 119.4(3) . . ?
C18 C17 C16 127.8(3) . . ?
O2 C17 C16 109.5(2) . . ?
C17 C18 C1 117.3(3) . . ?
C17 C18 C19 118.3(3) . . ?
C1 C18 C19 123.0(3) . . ?
O5 C19 C18 103.3(2) . . ?
O5 C19 C20 115.2(2) . . ?
C18 C19 C20 112.7(3) . . ?
O5 C19 C30 114.6(2) . . ?
C18 C19 C30 110.1(2) . . ?
C20 C19 C30 101.3(2) . . ?
C3 C20 C21 119.5(3) . . ?
C3 C20 C19 123.3(3) . . ?
C21 C20 C19 109.9(3) . . ?
C22 C21 C20 121.1(3) . . ?
C22 C21 C31 119.7(3) . . ?
C20 C21 C31 108.7(3) . . ?
C21 C22 C5 119.3(3) . . ?
C21 C22 C23 120.2(3) . . ?
C5 C22 C23 108.3(3) . . ?
C24 C23 C7 120.3(3) . . ?
C24 C23 C22 119.5(3) . . ?
C7 C23 C22 107.6(3) . . ?
C23 C24 C32 120.8(3) . . ?
C23 C24 C25 119.4(3) . . ?
C32 C24 C25 107.9(3) . . ?
C9 C25 C24 120.6(3) . . ?
C9 C25 C26 120.4(3) . . ?
C24 C25 C26 107.4(3) . . ?
C12 C26 C27 120.0(3) . . ?
C12 C26 C25 119.5(3) . . ?
C27 C26 C25 108.1(3) . . ?
C28 C27 C32 118.7(3) . . ?
C28 C27 C26 120.4(3) . . ?
C32 C27 C26 108.1(3) . . ?
C27 C28 C29 121.4(3) . . ?
C27 C28 C14 120.2(3) . . ?
C29 C28 C14 107.9(2) . . ?
C30 C29 C28 119.5(3) . . ?
C30 C29 C16 123.0(3) . . ?
C28 C29 C16 109.9(2) . . ?
C29 C30 C31 120.0(3) . . ?
C29 C30 C19 122.9(3) . . ?
C31 C30 C19 109.2(2) . . ?
C32 C31 C30 120.6(3) . . ?
C32 C31 C21 120.5(3) . . ?
C30 C31 C21 109.0(3) . . ?
C31 C32 C27 119.4(3) . . ?
C31 C32 C24 119.4(3) . . ?
C27 C32 C24 108.4(3) . . ?
C50 C33 C34 119.7(3) . . ?
C50 C33 C2 123.5(3) . . ?
C34 C33 C2 107.8(3) . . ?
C35 C34 C33 120.9(3) . . ?
C35 C34 C4 120.0(3) . . ?
C33 C34 C4 108.8(3) . . ?
C34 C35 C52 119.2(3) . . ?
C34 C35 C36 120.1(3) . . ?
C52 C35 C36 108.4(3) . . ?
C6 C36 C35 120.0(3) . . ?
C6 C36 C37 119.6(3) . . ?
C35 C36 C37 107.9(3) . . ?
C38 C37 C53 120.1(3) . . ?
C38 C37 C36 120.3(3) . . ?
C53 C37 C36 107.9(3) . . ?
C37 C38 C39 120.3(3) . . ?
C37 C38 C8 119.9(3) . . ?
C39 C38 C8 107.7(3) . . ?
C40 C39 C38 119.7(3) . . ?
C40 C39 C10 119.4(3) . . ?
C38 C39 C10 108.3(3) . . ?
C39 C40 C54 120.2(3) . . ?
C39 C40 C41 120.1(3) . . ?
C54 C40 C41 107.7(3) . . ?
C42 C41 C40 120.1(3) . . ?
C42 C41 C56 119.6(3) . . ?
C40 C41 C56 107.9(3) . . ?
C41 C42 C11 119.9(3) . . ?
C41 C42 C43 120.1(3) . . ?
C11 C42 C43 107.6(3) . . ?
C44 C43 C13 119.5(3) . . ?
C44 C43 C42 120.0(3) . . ?
C13 C43 C42 108.5(3) . . ?
C43 C44 C45 121.9(3) . . ?
C43 C44 C57 119.6(3) . . ?
C45 C44 C57 110.0(3) . . ?
C15 C45 C44 118.6(3) . . ?
C15 C45 C46 132.3(3) . . ?
C44 C45 C46 105.5(2) . . ?
O7 C46 C47 113.6(2) . . ?
O7 C46 C58 114.5(2) . . ?
C47 C46 C58 110.1(3) . . ?
O7 C46 C45 107.3(2) . . ?
C47 C46 C45 109.5(2) . . ?
C58 C46 C45 100.9(2) . . ?
C48 C47 O2 120.5(3) . . ?
C48 C47 C46 126.7(3) . . ?
O2 C47 C46 109.8(3) . . ?
C47 C48 C1 115.9(3) . . ?
C47 C48 C49 118.7(3) . . ?
C1 C48 C49 123.9(3) . . ?
O9 C49 O11 27.6(3) . . ?
O9 C49 C48 96.7(4) . . ?
O11 C49 C48 118.5(5) . . ?
O9 C49 C50 114.8(5) . . ?
O11 C49 C50 114.9(6) . . ?
C48 C49 C50 112.7(3) . . ?
O9 C49 C59 121.7(4) . . ?
O11 C49 C59 96.3(5) . . ?
C48 C49 C59 110.7(3) . . ?
C50 C49 C59 100.8(3) . . ?
C33 C50 C51 120.1(3) . . ?
C33 C50 C49 122.5(3) . . ?
C51 C50 C49 109.9(3) . . ?
C52 C51 C50 120.9(3) . . ?
C52 C51 C60 119.7(3) . . ?
C50 C51 C60 108.8(3) . . ?
C51 C52 C35 119.2(3) . . ?
C51 C52 C53 119.9(3) . . ?
C35 C52 C53 108.1(3) . . ?
C54 C53 C37 119.7(3) . . ?
C54 C53 C52 120.1(3) . . ?
C37 C53 C52 107.7(3) . . ?
C53 C54 C40 119.9(3) . . ?
C53 C54 C55 119.1(3) . . ?
C40 C54 C55 108.8(3) . . ?
C60 C55 C56 119.5(3) . . ?
C60 C55 C54 121.1(3) . . ?
C56 C55 C54 107.1(3) . . ?
C57 C56 C55 118.6(3) . . ?
C57 C56 C41 120.2(3) . . ?
C55 C56 C41 108.5(3) . . ?
C56 C57 C58 120.5(3) . . ?
C56 C57 C44 120.2(3) . . ?
C58 C57 C44 108.5(3) . . ?
C59 C58 C57 120.3(3) . . ?
C59 C58 C46 123.2(3) . . ?
C57 C58 C46 109.4(3) . . ?
C58 C59 C60 120.1(3) . . ?
C58 C59 C49 122.4(3) . . ?
C60 C59 C49 109.7(3) . . ?
C55 C60 C59 120.6(3) . . ?
C55 C60 C51 120.2(3) . . ?
C59 C60 C51 108.9(3) . . ?
C2 O1 C1 63.42(18) . . ?
C47 O2 C17 106.9(2) . . ?
C16 O3 O4 105.10(18) . . ?
C61 O4 O3 109.12(19) . . ?
O4 C61 C64 110.9(3) . . ?
O4 C61 C62 99.9(2) . . ?
C64 C61 C62 113.1(3) . . ?
O4 C61 C63 109.4(3) . . ?
C64 C61 C63 112.2(3) . . ?
C62 C61 C63 110.6(3) . . ?
C61 C62 H62A 109.5 . . ?
C61 C62 H62B 109.5 . . ?
H62A C62 H62B 109.5 . . ?
C61 C62 H62C 109.5 . . ?
H62A C62 H62C 109.5 . . ?
H62B C62 H62C 109.5 . . ?
C61 C63 H63A 109.5 . . ?
C61 C63 H63B 109.5 . . ?
H63A C63 H63B 109.5 . . ?
C61 C63 H63C 109.5 . . ?
H63A C63 H63C 109.5 . . ?
H63B C63 H63C 109.5 . . ?
C61 C64 H64A 109.5 . . ?
C61 C64 H64B 109.5 . . ?
H64A C64 H64B 109.5 . . ?
C61 C64 H64C 109.5 . . ?
H64A C64 H64C 109.5 . . ?
H64B C64 H64C 109.5 . . ?
C19 O5 O6 106.3(2) . . ?
C65 O6 O5 107.3(3) . . ?
O6 C65 C68 109.9(3) . . ?
O6 C65 C67 108.5(3) . . ?
C68 C65 C67 113.8(5) . . ?
O6 C65 C66 101.5(4) . . ?
C68 C65 C66 110.7(4) . . ?
C67 C65 C66 111.7(4) . . ?
C65 C66 H66A 109.5 . . ?
C65 C66 H66B 109.5 . . ?
H66A C66 H66B 109.5 . . ?
C65 C66 H66C 109.5 . . ?
H66A C66 H66C 109.5 . . ?
H66B C66 H66C 109.5 . . ?
C65 C67 H67A 109.5 . . ?
C65 C67 H67B 109.5 . . ?
H67A C67 H67B 109.5 . . ?
C65 C67 H67C 109.5 . . ?
H67A C67 H67C 109.5 . . ?
H67B C67 H67C 109.5 . . ?
C65 C68 H68A 109.5 . . ?
C65 C68 H68B 109.5 . . ?
H68A C68 H68B 109.5 . . ?
C65 C68 H68C 109.5 . . ?
H68A C68 H68C 109.5 . . ?
H68B C68 H68C 109.5 . . ?
C46 O7 O8 102.5(2) . . ?
C69 O8 O7 109.2(2) . . ?
O8 C69 C70 109.7(3) . . ?
O8 C69 C72 111.0(3) . . ?
C70 C69 C72 112.0(3) . . ?
O8 C69 C71 99.0(3) . . ?
C70 C69 C71 111.8(3) . . ?
C72 C69 C71 112.5(4) . . ?
C69 C70 H70A 109.5 . . ?
C69 C70 H70B 109.5 . . ?
H70A C70 H70B 109.5 . . ?
C69 C70 H70C 109.5 . . ?
H70A C70 H70C 109.5 . . ?
H70B C70 H70C 109.5 . . ?
C69 C71 H71A 109.5 . . ?
C69 C71 H71B 109.5 . . ?
H71A C71 H71B 109.5 . . ?
C69 C71 H71C 109.5 . . ?
H71A C71 H71C 109.5 . . ?
H71B C71 H71C 109.5 . . ?
C69 C72 H72A 109.5 . . ?
C69 C72 H72B 109.5 . . ?
H72A C72 H72B 109.5 . . ?
C69 C72 H72C 109.5 . . ?
H72A C72 H72C 109.5 . . ?
H72B C72 H72C 109.5 . . ?
C49 O9 O10 100.9(6) . . ?
C73 O10 O9 106.6(6) . . ?
O10 C73 C74 111.5(10) . . ?
O10 C73 C76 109.9(11) . . ?
C74 C73 C76 115.8(11) . . ?
O10 C73 C75 98.5(8) . . ?
C74 C73 C75 108.9(11) . . ?
C76 C73 C75 110.9(9) . . ?
C73 C74 H74A 109.5 . . ?
C73 C74 H74B 109.5 . . ?
H74A C74 H74B 109.5 . . ?
C73 C74 H74C 109.5 . . ?
H74A C74 H74C 109.5 . . ?
H74B C74 H74C 109.5 . . ?
C73 C75 H75A 109.5 . . ?
C73 C75 H75B 109.5 . . ?
H75A C75 H75B 109.5 . . ?
C73 C75 H75C 109.5 . . ?
H75A C75 H75C 109.5 . . ?
H75B C75 H75C 109.5 . . ?
C73 C76 H76A 109.5 . . ?
C73 C76 H76B 109.5 . . ?
H76A C76 H76B 109.5 . . ?
C73 C76 H76C 109.5 . . ?
H76A C76 H76C 109.5 . . ?
H76B C76 H76C 109.5 . . ?
O12 O11 C49 100.0(6) . . ?
C77 O12 O11 105.6(8) . . ?
O12 C77 C80 102.2(11) . . ?
O12 C77 C78 109.3(14) . . ?
C80 C77 C78 111.3(13) . . ?
O12 C77 C79 110.5(14) . . ?
C80 C77 C79 110.9(15) . . ?
C78 C77 C79 112.2(15) . . ?
C77 C78 H78A 109.5 . . ?
C77 C78 H78B 109.5 . . ?
H78A C78 H78B 109.5 . . ?
C77 C78 H78C 109.5 . . ?
H78A C78 H78C 109.5 . . ?
H78B C78 H78C 109.5 . . ?
C77 C79 H79A 109.5 . . ?
C77 C79 H79B 109.5 . . ?
H79A C79 H79B 109.5 . . ?
C77 C79 H79C 109.5 . . ?
H79A C79 H79C 109.5 . . ?
H79B C79 H79C 109.5 . . ?
C77 C80 H80A 109.5 . . ?
C77 C80 H80B 109.5 . . ?
H80A C80 H80B 109.5 . . ?
C77 C80 H80C 109.5 . . ?
H80A C80 H80C 109.5 . . ?
H80B C80 H80C 109.5 . . ?
S1 C81 S2 178.8(4) . . ?

loop_
_geom_bond_atom_site_label_1
_geom_bond_atom_site_label_2
_geom_bond_distance
_geom_bond_site_symmetry_2
_geom_bond_publ_flag
C1 O1 1.455(3) . ?
C1 C18 1.503(4) . ?
C1 C48 1.506(4) . ?
C1 C2 1.524(4) . ?
C2 O1 1.445(3) . ?
C2 C33 1.491(4) . ?
C2 C3 1.501(4) . ?
C3 C20 1.361(4) . ?
C3 C4 1.423(4) . ?
C4 C5 1.397(4) . ?
C4 C34 1.441(4) . ?
C5 C22 1.436(4) . ?
C5 C6 1.450(4) . ?
C6 C36 1.383(4) . ?
C6 C7 1.447(4) . ?
C7 C8 1.394(4) . ?
C7 C23 1.442(4) . ?
C8 C9 1.438(4) . ?
C8 C38 1.449(4) . ?
C9 C25 1.399(4) . ?
C9 C10 1.444(4) . ?
C10 C11 1.394(4) . ?
C10 C39 1.447(4) . ?
C11 C42 1.439(4) . ?
C11 C12 1.450(4) . ?
C12 C26 1.383(4) . ?
C12 C13 1.455(4) . ?
C13 C14 1.391(4) . ?
C13 C43 1.416(4) . ?
C14 C15 1.446(4) . ?
C14 C28 1.447(4) . ?
C15 C45 1.387(4) . ?
C15 C16 1.587(4) . ?
C16 O3 1.423(3) . ?
C16 C17 1.491(4) . ?
C16 C29 1.510(4) . ?
C17 C18 1.324(4) . ?
C17 O2 1.391(3) . ?
C18 C19 1.511(4) . ?
C19 O5 1.434(3) . ?
C19 C20 1.527(4) . ?
C19 C30 1.538(4) . ?
C20 C21 1.429(4) . ?
C21 C22 1.391(4) . ?
C21 C31 1.445(4) . ?
C22 C23 1.452(4) . ?
C23 C24 1.385(4) . ?
C24 C32 1.445(4) . ?
C24 C25 1.448(4) . ?
C25 C26 1.453(4) . ?
C26 C27 1.441(4) . ?
C27 C28 1.392(4) . ?
C27 C32 1.434(4) . ?
C28 C29 1.426(4) . ?
C29 C30 1.364(4) . ?
C30 C31 1.437(4) . ?
C31 C32 1.391(4) . ?
C33 C50 1.367(4) . ?
C33 C34 1.440(4) . ?
C34 C35 1.397(4) . ?
C35 C52 1.429(4) . ?
C35 C36 1.445(4) . ?
C36 C37 1.448(4) . ?
C37 C38 1.387(4) . ?
C37 C53 1.445(4) . ?
C38 C39 1.444(4) . ?
C39 C40 1.396(4) . ?
C40 C54 1.437(5) . ?
C40 C41 1.448(4) . ?
C41 C42 1.390(4) . ?
C41 C56 1.449(4) . ?
C42 C43 1.458(4) . ?
C43 C44 1.393(4) . ?
C44 C45 1.445(4) . ?
C44 C57 1.446(4) . ?
C45 C46 1.578(4) . ?
C46 O7 1.434(3) . ?
C46 C47 1.496(4) . ?
C46 C58 1.519(4) . ?
C47 C48 1.333(4) . ?
C47 O2 1.382(3) . ?
C48 C49 1.510(4) . ?
C49 O9 1.453(11) . ?
C49 O11 1.464(11) . ?
C49 C50 1.532(4) . ?
C49 C59 1.542(5) . ?
C50 C51 1.425(5) . ?
C51 C52 1.405(4) . ?
C51 C60 1.449(5) . ?
C52 C53 1.455(5) . ?
C53 C54 1.404(4) . ?
C54 C55 1.454(4) . ?
C55 C60 1.377(5) . ?
C55 C56 1.442(5) . ?
C56 C57 1.394(4) . ?
C57 C58 1.417(4) . ?
C58 C59 1.356(4) . ?
C59 C60 1.425(4) . ?
O3 O4 1.486(3) . ?
O4 C61 1.463(3) . ?
C61 C64 1.498(4) . ?
C61 C62 1.514(4) . ?
C61 C63 1.518(4) . ?
C62 H62A 0.9800 . ?
C62 H62B 0.9800 . ?
C62 H62C 0.9800 . ?
C63 H63A 0.9800 . ?
C63 H63B 0.9800 . ?
C63 H63C 0.9800 . ?
C64 H64A 0.9800 . ?
C64 H64B 0.9800 . ?
C64 H64C 0.9800 . ?
O5 O6 1.463(3) . ?
O6 C65 1.441(4) . ?
C65 C68 1.488(6) . ?
C65 C67 1.507(5) . ?
C65 C66 1.515(6) . ?
C66 H66A 0.9800 . ?
C66 H66B 0.9800 . ?
C66 H66C 0.9800 . ?
C67 H67A 0.9800 . ?
C67 H67B 0.9800 . ?
C67 H67C 0.9800 . ?
C68 H68A 0.9800 . ?
C68 H68B 0.9800 . ?
C68 H68C 0.9800 . ?
O7 O8 1.485(3) . ?
O8 C69 1.468(4) . ?
C69 C70 1.495(5) . ?
C69 C72 1.504(5) . ?
C69 C71 1.524(5) . ?
C70 H70A 0.9800 . ?
C70 H70B 0.9800 . ?
C70 H70C 0.9800 . ?
C71 H71A 0.9800 . ?
C71 H71B 0.9800 . ?
C71 H71C 0.9800 . ?
C72 H72A 0.9800 . ?
C72 H72B 0.9800 . ?
C72 H72C 0.9800 . ?
O9 O10 1.476(11) . ?
O10 C73 1.470(18) . ?
C73 C74 1.491(14) . ?
C73 C76 1.501(13) . ?
C73 C75 1.541(13) . ?
C74 H74A 0.9800 . ?
C74 H74B 0.9800 . ?
C74 H74C 0.9800 . ?
C75 H75A 0.9800 . ?
C75 H75B 0.9800 . ?
C75 H75C 0.9800 . ?
C76 H76A 0.9800 . ?
C76 H76B 0.9800 . ?
C76 H76C 0.9800 . ?
O11 O12 1.462(13) . ?
O12 C77 1.43(2) . ?
C77 C80 1.488(16) . ?
C77 C78 1.508(15) . ?
C77 C79 1.520(14) . ?
C78 H78A 0.9800 . ?
C78 H78B 0.9800 . ?
C78 H78C 0.9800 . ?
C79 H79A 0.9800 . ?
C79 H79B 0.9800 . ?
C79 H79C 0.9800 . ?
C80 H80A 0.9800 . ?
C80 H80B 0.9800 . ?
C80 H80C 0.9800 . ?
C81 S1 1.469(5) . ?
C81 S2 1.536(5) . ?
